data_2103794
loop_
_publ_author_name
'Clemente, Dore Augusto'
'Marzotto, Armando'

_publ_section_title
;
 22 Space-group changes
;
_journal_issue 1
_journal_name_full 'Acta Crystallographica Section B'
_journal_page_first 43
_journal_page_last 50
_journal_paper_doi 10.1107/S0108768102022668
_journal_volume 59
_journal_year 2003
_chemical_formula_sum 'C10 Cl4 N4 O2 U'
_chemical_formula_weight 587.97
_chemical_name_systematic
;
Tetrachloro-bis(N,N,N,N'-tetramethylurea)-uranium(iv)
;
_space_group_IT_number 15
_symmetry_space_group_name_Hall '-C 2yc'
_symmetry_space_group_name_H-M 'C 1 2/c 1'
_atom_sites_solution_hydrogens geom
_atom_sites_solution_primary direct
_atom_sites_solution_secondary difmap
_cell_angle_alpha 90.00
_cell_angle_beta 118.45(2)
_cell_angle_gamma 90.00
_cell_formula_units_Z 4
_cell_length_a 16.429(2)
_cell_length_b 8.5140(10)
_cell_length_c 16.418(2)
_cell_measurement_temperature 293(2)
_cell_volume 2019.2(6)
_computing_structure_refinement 'SHELXL-97 (Sheldrick, 1997)'
_computing_structure_solution 'SHELXS-97 (Sheldrick, 1990)'
_diffrn_ambient_temperature 293(2)
_diffrn_measured_fraction_theta_full 0.279
_diffrn_measured_fraction_theta_max 0.279
_diffrn_radiation_monochromator graphite
_diffrn_radiation_source 'fine-focus sealed tube'
_diffrn_radiation_type MoK\a
_diffrn_radiation_wavelength 0.71070
_diffrn_reflns_av_R_equivalents 0.0041
_diffrn_reflns_av_sigmaI/netI 0.0651
_diffrn_reflns_limit_h_max 26
_diffrn_reflns_limit_h_min -26
_diffrn_reflns_limit_k_max 8
_diffrn_reflns_limit_k_min -8
_diffrn_reflns_limit_l_max 24
_diffrn_reflns_limit_l_min -24
_diffrn_reflns_number 9718
_diffrn_reflns_theta_full 52.68
_diffrn_reflns_theta_max 52.68
_diffrn_reflns_theta_min 2.78
_exptl_absorpt_coefficient_mu 8.572
_exptl_crystal_density_diffrn 1.934
_exptl_crystal_density_method 'not measured'
_exptl_crystal_F_000 1056
_refine_diff_density_max 0.413
_refine_diff_density_min -0.248
_refine_ls_extinction_method none
_refine_ls_goodness_of_fit_ref 0.485
_refine_ls_hydrogen_treatment mixed
_refine_ls_matrix_type full
_refine_ls_number_parameters 42
_refine_ls_number_reflns 3303
_refine_ls_number_restraints 0
_refine_ls_restrained_S_all 0.485
_refine_ls_R_factor_all 0.0044
_refine_ls_R_factor_gt 0.0038
_refine_ls_shift/su_max 2.086
_refine_ls_shift/su_mean 0.050
_refine_ls_structure_factor_coef Fsqd
_refine_ls_weighting_details 'calc w=1/[\s^2^(Fo^2^)+(0.0000P)^2^+0.0533P] where P=(Fo^2^+2Fc^2^)/3'
_refine_ls_weighting_scheme calc
_refine_ls_wR_factor_gt 0.0212
_refine_ls_wR_factor_ref 0.0460
_reflns_number_gt 3049
_reflns_number_total 3303
_reflns_threshold_expression >2sigma(I)
_cod_data_source_file an0613.cif
_cod_data_source_block farner
_cod_original_cell_volume 2019.2(4)
_cod_original_sg_symbol_H-M 'C 2/c'
_cod_database_code 2103794

loop_
_symmetry_equiv_pos_as_xyz
'x, y, z'
'-x, y, -z+1/2'
'x+1/2, y+1/2, z'
'-x+1/2, y+1/2, -z+1/2'
'-x, -y, -z'
'x, -y, z-1/2'
'-x+1/2, -y+1/2, -z'
'x+1/2, -y+1/2, z-1/2'

loop_
_atom_site_label
_atom_site_fract_x
_atom_site_fract_y
_atom_site_fract_z
_atom_site_U_iso_or_equiv
_atom_site_adp_type
_atom_site_calc_flag
_atom_site_refinement_flags
_atom_site_occupancy
_atom_site_type_symbol
_atom_site_attached_hydrogens
U1 0.250000 0.250000 0.00000 0.02000(3) Uiso d S 1 U 0
Cl1 0.393300(13) 0.061300(17) 0.071700(14) 0.02000(5) Uiso d . 1 Cl 0
Cl2 0.359100(13) 0.496100(18) 0.056600(14) 0.02000(5) Uiso d . 1 Cl 0
N1 0.34620(12) 0.24600(6) -0.20230(13) 0.0200(3) Uiso d . 1 N 0
N2 0.18350(6) 0.23820(10) -0.28790(7) 0.0200(2) Uiso d . 1 N 0
O1 0.25710(11) 0.24990(4) -0.13170(12) 0.0200(3) Uiso d . 1 O 0
C1 0.26210(12) 0.24460(8) -0.20710(13) 0.0200(3) Uiso d . 1 C 0
C2 0.42870(4) 0.28520(16) -0.11240(5) 0.02000(9) Uiso d . 1 C 3
C3 0.36330(5) 0.16840(10) -0.27530(5) 0.02000(12) Uiso d . 1 C 3
C4 0.09560(5) 0.19710(9) -0.28570(5) 0.02000(14) Uiso d . 1 C 3
C5 0.17310(6) 0.31540(7) -0.37460(7) 0.02000(14) Uiso d . 1 C 3

loop_
_atom_type_symbol
_atom_type_description
_atom_type_scat_dispersion_real
_atom_type_scat_dispersion_imag
_atom_type_scat_source
U U -9.6767 9.6646 'International Tables Vol C Tables 4.2.6.8 and 6.1.1.4'
Cl Cl 0.1484 0.1585 'International Tables Vol C Tables 4.2.6.8 and 6.1.1.4'
O O 0.0106 0.0060 'International Tables Vol C Tables 4.2.6.8 and 6.1.1.4'
N N 0.0061 0.0033 'International Tables Vol C Tables 4.2.6.8 and 6.1.1.4'
C C 0.0033 0.0016 'International Tables Vol C Tables 4.2.6.8 and 6.1.1.4'

loop_
_geom_angle_atom_site_label_1
_geom_angle_atom_site_label_2
_geom_angle_atom_site_label_3
_geom_angle_site_symmetry_1
_geom_angle_site_symmetry_3
_geom_angle
O1 U1 O1 7 . 180.000(19)
O1 U1 Cl1 7 7 89.11(4)
O1 U1 Cl1 . 7 90.89(4)
O1 U1 Cl1 7 . 90.89(4)
O1 U1 Cl1 . . 89.11(4)
Cl1 U1 Cl1 7 . 180.0
O1 U1 Cl2 7 7 90.07(3)
O1 U1 Cl2 . 7 89.93(3)
Cl1 U1 Cl2 7 7 90.833(15)
Cl1 U1 Cl2 . 7 89.167(15)
O1 U1 Cl2 7 . 89.93(3)
O1 U1 Cl2 . . 90.07(3)
Cl1 U1 Cl2 7 . 89.167(15)
Cl1 U1 Cl2 . . 90.833(15)
Cl2 U1 Cl2 7 . 180.000(10)
C1 N1 C2 . . 118.94(14)
C1 N1 C3 . . 121.63(13)
C2 N1 C3 . . 117.36(11)
C1 N2 C5 . . 122.75(10)
C1 N2 C4 . . 117.98(11)
C5 N2 C4 . . 116.61(8)
C1 O1 U1 . . 177.92(6)
O1 C1 N2 . . 118.88(16)
O1 C1 N1 . . 118.69(17)
N2 C1 N1 . . 122.42(17)

loop_
_geom_bond_atom_site_label_1
_geom_bond_atom_site_label_2
_geom_bond_site_symmetry_2
_geom_bond_distance
U1 O1 7 2.2202(17)
U1 O1 . 2.2202(17)
U1 Cl1 7 2.6209(4)
U1 Cl1 . 2.6209(4)
U1 Cl2 7 2.6229(3)
U1 Cl2 . 2.6229(3)
N1 C1 . 1.346(2)
N1 C2 . 1.490(2)
N1 C3 . 1.5075(18)
N2 C1 . 1.341(2)
N2 C5 . 1.5019(13)
N2 C4 . 1.5030(12)
O1 C1 . 1.280(2)
